data_2208193
loop_
_publ_author_name
'Christoph L. Teske'
'Wolfgang Bensch'

_publ_section_title
;
 Tl~4~Nb~2~Se~11~
;
_journal_coeditor_code WM6114
_journal_issue 2
_journal_name_full 'Acta Crystallographica Section E'
_journal_page_first i26
_journal_page_last i28
_journal_paper_doi 10.1107/S1600536805039723
_journal_volume 62
_journal_year 2006
_chemical_formula_iupac 'Tl4 Nb2 Se11'
_chemical_formula_structural 'Tl4 (Nb2 Se11)'
_chemical_formula_sum 'Nb2 Se11 Tl4'
_chemical_formula_weight 1871.86
_chemical_name_systematic
;
tetrathallium diniobium undecaselenide
;
_space_group_IT_number 2
_symmetry_cell_setting triclinic
_symmetry_space_group_name_Hall '-P 1'
_symmetry_space_group_name_H-M 'P -1'
_atom_sites_solution_primary isomor
_audit_creation_method SHELXL-97
_cell_angle_alpha 73.11(4)
_cell_angle_beta 89.26(4)
_cell_angle_gamma 85.76(6)
_cell_formula_units_Z 2
_cell_length_a 7.974(4)
_cell_length_b 9.147(5)
_cell_length_c 13.626(7)
_cell_measurement_reflns_used 70
_cell_measurement_temperature 295(2)
_cell_measurement_theta_max 25
_cell_measurement_theta_min 10
_cell_volume 948.3(9)
_computing_cell_refinement DIF4
_computing_data_collection 'DIF4 (Stoe & Cie, 1992)'
_computing_data_reduction 'REDU4 (Stoe & Cie, 1992)'
_computing_molecular_graphics 'DIAMOND (Crystal Impact, 1999)'
_computing_publication_material SHELXL97
_computing_structure_refinement 'SHELXL97 (Sheldrick, 1997)'
_computing_structure_solution
;
coordinates taken from the isotypic Ta compound
;
_diffrn_ambient_temperature 295(2)
_diffrn_measured_fraction_theta_full 0.999
_diffrn_measured_fraction_theta_max 0.999
_diffrn_measurement_device_type 'Philips PW1100 four-circle'
_diffrn_measurement_method \w/\q
_diffrn_radiation_monochromator graphite
_diffrn_radiation_source 'fine-focus sealed tube'
_diffrn_radiation_type MoK\a
_diffrn_radiation_wavelength 0.71073
_diffrn_reflns_av_R_equivalents 0.0918
_diffrn_reflns_av_sigmaI/netI 0.0466
_diffrn_reflns_limit_h_max 10
_diffrn_reflns_limit_h_min 0
_diffrn_reflns_limit_k_max 12
_diffrn_reflns_limit_k_min -12
_diffrn_reflns_limit_l_max 17
_diffrn_reflns_limit_l_min -17
_diffrn_reflns_number 4895
_diffrn_reflns_theta_full 28.00
_diffrn_reflns_theta_max 28.00
_diffrn_reflns_theta_min 2.33
_diffrn_standards_decay_% 0
_diffrn_standards_interval_time 120
_diffrn_standards_number 3
_exptl_absorpt_coefficient_mu 56.108
_exptl_absorpt_correction_T_max 0.0351
_exptl_absorpt_correction_T_min 0.0046
_exptl_absorpt_correction_type numerical
_exptl_absorpt_process_details '[X-SHAPE (Stoe & Cie, 1998) and X-RED (Stoe & Cie, 1998)]'
_exptl_crystal_colour black
_exptl_crystal_density_diffrn 6.555
_exptl_crystal_density_method 'not measured'
_exptl_crystal_description column
_exptl_crystal_F_000 1560
_exptl_crystal_size_max 0.24
_exptl_crystal_size_mid 0.16
_exptl_crystal_size_min 0.12
_refine_diff_density_max 5.282
_refine_diff_density_min -4.331
_refine_ls_extinction_coef 0.0021(2)
_refine_ls_extinction_expression Fc^*^=kFc[1+0.001xFc^2^\l^3^/sin(2\q)]^-1/4^
_refine_ls_extinction_method SHELXL97
_refine_ls_goodness_of_fit_ref 1.070
_refine_ls_matrix_type full
_refine_ls_number_parameters 155
_refine_ls_number_reflns 4572
_refine_ls_number_restraints 0
_refine_ls_restrained_S_all 1.070
_refine_ls_R_factor_all 0.0781
_refine_ls_R_factor_gt 0.0547
_refine_ls_shift/su_max 0.011
_refine_ls_shift/su_mean 0.003
_refine_ls_structure_factor_coef Fsqd
_refine_ls_weighting_details 'w=1/[\s^2^(Fo^2^)+(0.1091P)^2^+9.5978P] where P=(Fo^2^+2Fc^2^)/3'
_refine_ls_weighting_scheme calc
_refine_ls_wR_factor_gt 0.1518
_refine_ls_wR_factor_ref 0.1609
_reflns_number_gt 3582
_reflns_number_total 4572
_reflns_threshold_expression I>2\s(I)
_cod_data_source_file wm6114.cif
_cod_data_source_block I
_cod_original_cell_volume 948.4(9)
_cod_database_code 2208193
_cod_database_fobs_code 2208193

loop_
_symmetry_equiv_pos_as_xyz
'x, y, z'
'-x, -y, -z'

loop_
_atom_site_label
_atom_site_fract_x
_atom_site_fract_y
_atom_site_fract_z
_atom_site_U_iso_or_equiv
_atom_site_adp_type
_atom_site_calc_flag
_atom_site_occupancy
_atom_site_type_symbol
Tl1 0.05580(9) 0.75940(9) 0.98206(6) 0.0342(2) Uani d 1 Tl
Tl2 0.21340(9) 0.97435(9) 0.57114(6) 0.0319(2) Uani d 1 Tl
Tl3 0.50978(10) 0.28359(9) 0.88359(6) 0.0343(2) Uani d 1 Tl
Tl4 0.24589(9) 0.41602(9) 0.58261(6) 0.0325(2) Uani d 1 Tl
Nb1 0.33843(16) 0.10590(15) 0.18896(11) 0.0152(3) Uani d 1 Nb
Nb2 0.12052(16) 0.36737(15) 0.30376(11) 0.0153(3) Uani d 1 Nb
Se1 0.2724(2) 0.03599(19) 0.03726(13) 0.0213(3) Uani d 1 Se
Se2 0.4498(2) 0.6912(2) 0.88028(14) 0.0232(3) Uani d 1 Se
Se3 0.26580(19) 0.40226(17) 0.10795(12) 0.0176(3) Uani d 1 Se
Se4 0.02682(19) 0.12801(19) 0.25065(13) 0.0204(3) Uani d 1 Se
Se5 0.3941(2) 0.0791(2) 0.75080(15) 0.0271(4) Uani d 1 Se
Se6 0.3521(2) 0.85032(19) 0.33575(14) 0.0268(4) Uani d 1 Se
Se7 0.4014(2) 0.4482(2) 0.35147(14) 0.0247(4) Uani d 1 Se
Se8 0.1266(2) 0.4910(2) 0.81518(15) 0.0267(4) Uani d 1 Se
Se9 0.0500(2) 0.66106(19) 0.24660(14) 0.0238(3) Uani d 1 Se
Se10 0.3948(2) 0.18285(19) 0.37424(13) 0.0209(3) Uani d 1 Se
Se11 0.0190(2) 0.7083(2) 0.53083(13) 0.0224(3) Uani d 1 Se

loop_
_atom_site_aniso_label
_atom_site_aniso_U_11
_atom_site_aniso_U_22
_atom_site_aniso_U_33
_atom_site_aniso_U_12
_atom_site_aniso_U_13
_atom_site_aniso_U_23
Tl1 0.0243(3) 0.0367(4) 0.0392(4) 0.0043(3) -0.0009(3) -0.0089(3)
Tl2 0.0268(3) 0.0348(4) 0.0327(4) -0.0090(3) 0.0044(3) -0.0059(3)
Tl3 0.0380(4) 0.0286(4) 0.0391(4) 0.0011(3) -0.0034(3) -0.0151(3)
Tl4 0.0244(3) 0.0360(4) 0.0380(4) 0.0053(3) -0.0031(3) -0.0139(3)
Nb1 0.0126(5) 0.0138(6) 0.0195(6) 0.0006(4) 0.0034(5) -0.0059(5)
Nb2 0.0133(5) 0.0156(6) 0.0178(6) -0.0013(5) 0.0037(4) -0.0065(5)
Se1 0.0191(7) 0.0233(8) 0.0245(8) 0.0010(6) 0.0023(6) -0.0122(6)
Se2 0.0169(7) 0.0251(8) 0.0308(9) -0.0072(6) 0.0097(6) -0.0121(7)
Se3 0.0198(7) 0.0155(7) 0.0173(7) -0.0005(5) 0.0033(5) -0.0050(6)
Se4 0.0156(6) 0.0230(8) 0.0263(8) -0.0067(6) 0.0088(6) -0.0122(6)
Se5 0.0203(7) 0.0282(8) 0.0342(10) 0.0083(6) -0.0028(6) -0.0133(7)
Se6 0.0307(9) 0.0201(8) 0.0273(9) -0.0006(7) 0.0018(7) -0.0038(7)
Se7 0.0186(7) 0.0298(9) 0.0296(9) -0.0078(6) 0.0026(6) -0.0133(7)
Se8 0.0203(7) 0.0287(9) 0.0318(9) 0.0003(6) -0.0050(6) -0.0102(7)
Se9 0.0274(8) 0.0188(7) 0.0266(8) 0.0001(6) 0.0021(6) -0.0093(6)
Se10 0.0184(7) 0.0236(8) 0.0193(7) 0.0031(6) 0.0020(5) -0.0052(6)
Se11 0.0218(7) 0.0251(8) 0.0212(8) -0.0023(6) 0.0080(6) -0.0081(6)

loop_
_atom_type_symbol
_atom_type_description
_atom_type_scat_dispersion_real
_atom_type_scat_dispersion_imag
_atom_type_scat_source
Se Se -0.0929 2.2259 'International Tables Vol C Tables 4.2.6.8 and 6.1.1.4'
Nb Nb -2.0727 0.6215 'International Tables Vol C Tables 4.2.6.8 and 6.1.1.4'
Tl Tl -2.8358 9.6688 'International Tables Vol C Tables 4.2.6.8 and 6.1.1.4'

loop_
_geom_angle_atom_site_label_1
_geom_angle_atom_site_label_2
_geom_angle_atom_site_label_3
_geom_angle_site_symmetry_1
_geom_angle_site_symmetry_3
_geom_angle
Se1 Tl1 Se4 2_566 2_566 74.75(6)
Se1 Tl1 Se8 2_566 2_567 86.60(7)
Se4 Tl1 Se8 2_566 2_567 132.67(6)
Se1 Tl1 Se1 2_566 1_566 90.27(6)
Se4 Tl1 Se1 2_566 1_566 106.93(6)
Se8 Tl1 Se1 2_567 1_566 116.43(6)
Se1 Tl1 Se9 2_566 1_556 92.37(7)
Se4 Tl1 Se9 2_566 1_556 166.54(5)
Se8 Tl1 Se9 2_567 1_556 40.38(5)
Se1 Tl1 Se9 1_566 1_556 76.48(6)
Se1 Tl1 Se3 2_566 2_566 69.64(6)
Se4 Tl1 Se3 2_566 2_566 61.94(6)
Se8 Tl1 Se3 2_567 2_566 70.84(7)
Se1 Tl1 Se3 1_566 2_566 158.69(5)
Se9 Tl1 Se3 1_556 2_566 110.30(6)
Se1 Tl1 Se2 2_566 1 148.13(6)
Se4 Tl1 Se2 2_566 1 79.40(7)
Se8 Tl1 Se2 2_567 1 124.99(7)
Se1 Tl1 Se2 1_566 1 79.65(6)
Se9 Tl1 Se2 1_556 1 114.06(7)
Se3 Tl1 Se2 2_566 1 113.55(6)
Se1 Tl1 Se3 2_566 1_556 145.92(6)
Se4 Tl1 Se3 2_566 1_556 124.45(6)
Se8 Tl1 Se3 2_567 1_556 59.52(6)
Se1 Tl1 Se3 1_566 1_556 107.27(6)
Se9 Tl1 Se3 1_556 1_556 64.96(5)
Se3 Tl1 Se3 2_566 1_556 93.71(7)
Se2 Tl1 Se3 1 1_556 65.47(7)
Se1 Tl1 Se8 2_566 1 120.25(6)
Se4 Tl1 Se8 2_566 1 59.19(6)
Se8 Tl1 Se8 2_567 1 97.52(6)
Se1 Tl1 Se8 1_566 1 136.10(5)
Se9 Tl1 Se8 1_556 1 127.40(6)
Se3 Tl1 Se8 2_566 1 56.42(5)
Se2 Tl1 Se8 1 1 57.56(6)
Se3 Tl1 Se8 1_556 1 65.73(6)
Se4 Tl2 Se11 2_566 . 73.30(6)
Se4 Tl2 Se10 2_566 1_565 161.62(5)
Se11 Tl2 Se10 . 1_565 114.85(6)
Se4 Tl2 Se5 2_566 1_565 78.11(7)
Se11 Tl2 Se5 . 1_565 142.90(6)
Se10 Tl2 Se5 1_565 1_565 99.61(7)
Se4 Tl2 Se11 2_566 2_576 92.43(7)
Se11 Tl2 Se11 . 2_576 106.09(6)
Se10 Tl2 Se11 1_565 2_576 69.70(6)
Se5 Tl2 Se11 1_565 2_576 98.17(6)
Se4 Tl2 Se10 2_566 2_666 113.05(6)
Se11 Tl2 Se10 . 2_666 103.61(7)
Se10 Tl2 Se10 1_565 2_666 81.91(7)
Se5 Tl2 Se10 1_565 2_666 66.70(6)
Se11 Tl2 Se10 2_576 2_666 145.35(6)
Se4 Tl2 Se6 2_566 1 137.42(6)
Se11 Tl2 Se6 . 1 64.29(6)
Se10 Tl2 Se6 1_565 1 54.68(5)
Se5 Tl2 Se6 1_565 1 136.89(5)
Se11 Tl2 Se6 2_576 1 102.37(6)
Se10 Tl2 Se6 2_666 1 75.06(6)
Se5 Tl3 Se1 1 2_656 73.98(6)
Se5 Tl3 Se1 . 2_656 73.98(6)
Se5 Tl3 Se1 1 1_556 75.01(7)
Se5 Tl3 Se1 . 1_556 75.01(7)
Se1 Tl3 Se1 2_656 1_556 72.06(6)
Se5 Tl3 Se2 1 2_667 144.92(6)
Se5 Tl3 Se2 . 2_667 144.92(6)
Se1 Tl3 Se2 2_656 2_667 86.03(6)
Se1 Tl3 Se2 1_556 2_667 71.47(6)
Se5 Tl3 Se8 1 1 85.57(6)
Se5 Tl3 Se8 . 1 85.57(6)
Se1 Tl3 Se8 2_656 1 150.61(6)
Se1 Tl3 Se8 1_556 1 82.52(7)
Se2 Tl3 Se8 2_667 1 99.90(6)
Se5 Tl3 Se7 1 2_666 86.06(7)
Se5 Tl3 Se7 . 2_666 86.06(7)
Se1 Tl3 Se7 2_656 2_666 121.08(6)
Se1 Tl3 Se7 1_556 2_666 153.19(5)
Se2 Tl3 Se7 2_667 2_666 129.00(6)
Se8 Tl3 Se7 1 2_666 77.16(7)
Se5 Tl3 Se3 1 2_666 146.96(6)
Se5 Tl3 Se3 . 2_666 146.96(6)
Se1 Tl3 Se3 2_656 2_666 112.76(6)
Se1 Tl3 Se3 1_556 2_666 137.99(6)
Se2 Tl3 Se3 2_667 2_666 67.46(5)
Se8 Tl3 Se3 1 2_666 95.92(6)
Se7 Tl3 Se3 2_666 2_666 62.39(6)
Se5 Tl3 Se6 1 2_666 39.65(5)
Se5 Tl3 Se6 . 2_666 39.65(5)
Se1 Tl3 Se6 2_656 2_666 70.17(6)
Se1 Tl3 Se6 1_556 2_666 110.59(6)
Se2 Tl3 Se6 2_667 2_666 153.24(5)
Se8 Tl3 Se6 1 2_666 106.84(6)
Se7 Tl3 Se6 2_666 2_666 60.25(6)
Se3 Tl3 Se6 2_666 2_666 109.98(6)
Se5 Tl3 Se2 1 1 137.20(6)
Se5 Tl3 Se2 . 1 137.20(6)
Se1 Tl3 Se2 2_656 1 147.56(5)
Se1 Tl3 Se2 1_556 1 118.23(6)
Se2 Tl3 Se2 2_667 1 70.51(6)
Se8 Tl3 Se2 1 1 58.87(7)
Se7 Tl3 Se2 2_666 1 64.74(6)
Se3 Tl3 Se2 2_666 1 37.87(5)
Se6 Tl3 Se2 2_666 1 124.99(6)
Se11 Tl4 Se11 . 2_566 85.75(7)
Se11 Tl4 Se9 . 2_566 76.57(6)
Se11 Tl4 Se9 2_566 2_566 78.42(6)
Se11 Tl4 Se7 . 1 98.46(6)
Se11 Tl4 Se7 2_566 1 74.55(6)
Se9 Tl4 Se7 2_566 1 152.82(5)
Se11 Tl4 Se7 . 2_666 99.08(7)
Se11 Tl4 Se7 2_566 2_666 164.17(5)
Se9 Tl4 Se7 2_566 2_666 117.32(6)
Se7 Tl4 Se7 1 2_666 89.79(6)
Se11 Tl4 Se5 . 1 151.06(6)
Se11 Tl4 Se5 2_566 1 98.80(7)
Se9 Tl4 Se5 2_566 1 76.42(7)
Se7 Tl4 Se5 1 1 110.33(7)
Se7 Tl4 Se5 2_666 1 84.31(7)
Se11 Tl4 Se8 . 1 72.05(6)
Se11 Tl4 Se8 2_566 1 117.85(6)
Se9 Tl4 Se8 2_566 1 40.61(5)
Se7 Tl4 Se8 1 1 162.79(5)
Se7 Tl4 Se8 2_666 1 77.94(6)
Se5 Tl4 Se8 1 1 80.72(6)
Se11 Tl4 Se6 . 2_666 158.56(6)
Se11 Tl4 Se6 2_566 2_666 114.66(6)
Se9 Tl4 Se6 2_566 2_666 112.55(6)
Se7 Tl4 Se6 1 2_666 81.82(6)
Se7 Tl4 Se6 2_666 2_666 59.49(6)
Se5 Tl4 Se6 1 2_666 37.43(6)
Se8 Tl4 Se6 1 2_666 101.72(6)
Se1 Nb1 Se2 . 2_666 101.71(8)
Se1 Nb1 Se6 . 1_545 104.79(9)
Se2 Nb1 Se6 2_666 1_545 133.18(9)
Se1 Nb1 Se5 . 2_656 98.90(8)
Se2 Nb1 Se5 2_666 2_656 84.29(8)
Se6 Nb1 Se5 1_545 2_656 54.10(8)
Se1 Nb1 Se4 . . 96.04(8)
Se2 Nb1 Se4 2_666 . 131.70(8)
Se6 Nb1 Se4 1_545 . 82.81(9)
Se5 Nb1 Se4 2_656 . 136.68(9)
Se1 Nb1 Se3 . . 95.64(8)
Se2 Nb1 Se3 2_666 . 53.79(7)
Se6 Nb1 Se3 1_545 . 154.63(8)
Se5 Nb1 Se3 2_656 . 137.65(9)
Se4 Nb1 Se3 . . 80.19(9)
Se1 Nb1 Se10 . . 176.11(8)
Se2 Nb1 Se10 2_666 . 81.77(8)
Se6 Nb1 Se10 1_545 . 73.63(8)
Se5 Nb1 Se10 2_656 . 83.10(8)
Se4 Nb1 Se10 . . 80.27(7)
Se3 Nb1 Se10 . . 85.00(7)
Se11 Nb2 Se7 2_566 1 102.07(9)
Se11 Nb2 Se7 2_566 . 102.07(9)
Se11 Nb2 Se8 2_566 2_566 101.20(9)
Se7 Nb2 Se8 1 2_566 133.74(9)
Se7 Nb2 Se8 . 2_566 133.74(9)
Se11 Nb2 Se9 2_566 . 101.62(8)
Se7 Nb2 Se9 1 . 81.78(9)
Se7 Nb2 Se9 . . 81.78(9)
Se8 Nb2 Se9 2_566 . 54.59(8)
Se11 Nb2 Se4 2_566 . 93.23(8)
Se7 Nb2 Se4 1 . 134.50(8)
Se7 Nb2 Se4 . . 134.50(8)
Se8 Nb2 Se4 2_566 . 82.89(8)
Se9 Nb2 Se4 . . 136.76(8)
Se11 Nb2 Se10 2_566 . 92.83(8)
Se7 Nb2 Se10 1 . 53.64(7)
Se7 Nb2 Se10 . . 53.64(7)
Se8 Nb2 Se10 2_566 . 160.84(8)
Se9 Nb2 Se10 . . 135.19(9)
Se4 Nb2 Se10 . . 83.35(8)
Se11 Nb2 Se3 2_566 . 169.29(8)
Se7 Nb2 Se3 1 . 85.01(8)
Se7 Nb2 Se3 . . 85.01(8)
Se8 Nb2 Se3 2_566 . 78.92(8)
Se9 Nb2 Se3 . . 87.24(8)
Se4 Nb2 Se3 . . 76.12(7)
Se10 Nb2 Se3 . . 84.88(7)
Nb1 Se1 Tl1 . 2_566 88.24(7)
Nb1 Se1 Tl3 . 2_656 91.92(7)
Tl1 Se1 Tl3 2_566 2_656 152.91(7)
Nb1 Se1 Tl3 . 1_554 95.04(8)
Tl1 Se1 Tl3 2_566 1_554 99.02(7)
Tl3 Se1 Tl3 2_656 1_554 107.94(6)
Se3 Se2 Nb1 2_666 2_666 64.59(8)
Se2 Se3 Nb1 2_666 . 61.62(9)
Se2 Se3 Nb2 2_666 . 112.07(9)
Nb1 Se3 Nb2 . . 81.09(7)
Nb1 Se4 Nb2 . . 84.78(8)
Nb1 Se4 Tl2 . 2_566 145.30(8)
Nb2 Se4 Tl2 . 2_566 95.20(7)
Nb1 Se4 Tl1 . 2_566 83.94(7)
Nb2 Se4 Tl1 . 2_566 107.09(7)
Tl2 Se4 Tl1 2_566 2_566 128.36(7)
Se6 Se5 Nb1 2_666 2_656 62.69(8)
Se6 Se5 Tl3 2_666 . 82.31(9)
Nb1 Se5 Tl3 2_656 . 89.42(7)
Se6 Se5 Tl2 2_666 1_545 97.69(9)
Nb1 Se5 Tl2 2_656 1_545 107.37(8)
Tl3 Se5 Tl2 . 1_545 161.20(7)
Se5 Se6 Nb1 2_666 1_565 63.21(9)
Se10 Se7 Nb2 . . 65.56(9)
Se9 Se8 Nb2 2_566 2_566 62.86(8)
Se8 Se9 Nb2 2_566 . 62.55(8)
Se8 Se9 Tl4 2_566 2_566 75.95(8)
Nb2 Se9 Tl4 . 2_566 84.32(8)
Se7 Se10 Nb2 1 . 60.80(8)
Se7 Se10 Nb2 . . 60.80(8)
Se7 Se10 Nb1 1 . 114.03(9)
Se7 Se10 Nb1 . . 114.03(9)
Nb2 Se10 Nb1 . . 80.10(7)
Se7 Se10 Tl2 1 1_545 119.59(8)
Se7 Se10 Tl2 . 1_545 119.59(8)
Nb2 Se10 Tl2 . 1_545 94.80(7)
Nb1 Se10 Tl2 . 1_545 114.23(8)
Nb2 Se11 Tl4 2_566 . 92.29(8)
Nb2 Se11 Tl4 2_566 2_566 94.70(8)
Tl4 Se11 Tl4 . 2_566 94.25(7)
Nb2 Se11 Tl2 2_566 . 96.94(8)
Tl4 Se11 Tl2 . . 109.54(7)
Tl4 Se11 Tl2 2_566 . 152.95(7)
Nb2 Se11 Tl2 2_566 2_576 97.76(7)
Tl4 Se11 Tl2 . 2_576 168.94(6)
Tl4 Se11 Tl2 2_566 2_576 80.39(7)
Tl2 Se11 Tl2 . 2_576 73.91(6)

loop_
_geom_bond_atom_site_label_1
_geom_bond_atom_site_label_2
_geom_bond_site_symmetry_2
_geom_bond_distance
_geom_bond_publ_flag
Tl1 Se1 2_566 3.071(3) y
Tl1 Se4 2_566 3.099(3) y
Tl1 Se8 2_567 3.422(3) y
Tl1 Se1 1_566 3.426(3) y
Tl1 Se9 1_556 3.453(3) y
Tl1 Se3 2_566 3.459(3) y
Tl1 Se2 1 3.505(3) y
Tl1 Se3 1_556 3.526(3) y
Tl1 Se8 1 3.811(3) y
Tl2 Se4 2_566 3.044(2) y
Tl2 Se11 . 3.160(3) y
Tl2 Se10 1_565 3.203(3) y
Tl2 Se5 1_565 3.263(3) y
Tl2 Se11 2_576 3.274(3) y
Tl2 Se10 2_666 3.340(3) y
Tl2 Se6 1 3.825(3) y
Tl3 Se5 1 3.144(2) y
Tl3 Se5 . 3.144(2) y
Tl3 Se1 2_656 3.193(3) y
Tl3 Se1 1_556 3.297(3) y
Tl3 Se2 2_667 3.313(3) y
Tl3 Se8 1 3.463(3) y
Tl3 Se7 2_666 3.523(3) y
Tl3 Se3 2_666 3.526(3) y
Tl3 Se6 2_666 3.673(3) y
Tl3 Se2 1 3.711(3) y
Tl4 Se11 . 3.024(3) y
Tl4 Se11 2_566 3.099(2) y
Tl4 Se9 2_566 3.261(3) y
Tl4 Se7 1 3.310(3) y
Tl4 Se7 2_666 3.389(3) y
Tl4 Se5 1 3.402(3) y
Tl4 Se8 1 3.536(3) y
Tl4 Se6 2_666 3.849(3) y
Nb1 Se1 . 2.409(2) y
Nb1 Se2 2_666 2.568(3) y
Nb1 Se6 1_545 2.594(3) y
Nb1 Se5 2_656 2.606(3) y
Nb1 Se4 . 2.625(2) y
Nb1 Se3 . 2.636(3) y
Nb1 Se10 . 2.860(3) y
Nb2 Se11 2_566 2.437(3) y
Nb2 Se7 1 2.559(3) y
Nb2 Se7 . 2.559(3) y
Nb2 Se8 2_566 2.584(3) y
Nb2 Se9 . 2.591(3) y
Nb2 Se4 . 2.656(2) y
Nb2 Se10 . 2.669(3) y
Nb2 Se3 . 2.836(3) y
Se1 Tl1 2_566 3.071(3) n
Se1 Tl3 2_656 3.193(3) n
Se1 Tl3 1_554 3.297(3) n
Se2 Se3 2_666 2.355(3) y
Se2 Nb1 2_666 2.568(3) n
Se3 Se2 2_666 2.355(3) n
Se4 Tl2 2_566 3.044(2) n
Se4 Tl1 2_566 3.099(3) n
Se5 Se6 2_666 2.365(3) y
Se5 Nb1 2_656 2.606(3) n
Se5 Tl2 1_545 3.263(3) n
Se6 Se5 2_666 2.365(3) n
Se6 Nb1 1_565 2.594(3) n
Se7 Se10 . 2.361(3) y
Se8 Se9 2_566 2.373(3) y
Se8 Nb2 2_566 2.584(3) n
Se9 Se8 2_566 2.373(3) n
Se9 Tl4 2_566 3.261(3) n
Se10 Se7 1 2.361(3) n
Se10 Tl2 1_545 3.203(3) n
Se11 Nb2 2_566 2.437(3) n
Se11 Tl4 2_566 3.099(2) n
Se11 Tl2 2_576 3.274(3) n
